data_4300059
loop_
_publ_author_name
'B. Sch\"upp'
'P. Heines'
'A. Savin'
'H.-L. Keller'

_publ_section_title
;
Crystal Structures and Pressure-Induced Redox Reaction of Cs2PdI4.I2 to
Cs2PdI6
;
_journal_name_full 'Inorganic Chemistry'
_journal_page_first 732
_journal_page_last 735
_journal_paper_doi 10.1021/ic990670+
_journal_volume 39
_journal_year 2000
_chemical_formula_structural Cs2PdI6
_chemical_formula_sum 'Cs2 I6 Pd'
_chemical_formula_weight 1133.62
_chemical_name_common 'Cesium hexaiodopalladate'
_space_group_IT_number 225
_space_group_name_Hall '-F 4 2 3'
_space_group_name_H-M_alt 'F m -3 m'
_symmetry_cell_setting cubic
_symmetry_space_group_name_Hall '-F 4 2 3'
_symmetry_space_group_name_H-M 'F m -3 m'
_cell_angle_alpha 90.00
_cell_angle_beta 90.00
_cell_angle_gamma 90.00
_cell_formula_units_Z 4
_cell_length_a 11.332(1)
_cell_length_b 11.332(1)
_cell_length_c 11.332(1)
_cell_measurement_temperature 293(2)
_cell_volume 1455.2(2)
_diffrn_ambient_temperature 293(2)
_exptl_crystal_density_diffrn 5.174
_exptl_crystal_density_meas 5.209(6)
_refine_ls_R_factor_obs 0.0327
_refine_ls_wR_factor_obs 0.0832
_cod_database_code 4300059

loop_
_symmetry_equiv_pos_as_xyz
'x, y, z'
'-x, -y, z'
'-x, y, -z'
'x, -y, -z'
'z, x, y'
'z, -x, -y'
'-z, -x, y'
'-z, x, -y'
'y, z, x'
'-y, z, -x'
'y, -z, -x'
'-y, -z, x'
'y, x, -z'
'-y, -x, -z'
'y, -x, z'
'-y, x, z'
'x, z, -y'
'-x, z, y'
'-x, -z, -y'
'x, -z, y'
'z, y, -x'
'z, -y, x'
'-z, y, x'
'-z, -y, -x'
'x, y+1/2, z+1/2'
'-x, -y+1/2, z+1/2'
'-x, y+1/2, -z+1/2'
'x, -y+1/2, -z+1/2'
'z, x+1/2, y+1/2'
'z, -x+1/2, -y+1/2'
'-z, -x+1/2, y+1/2'
'-z, x+1/2, -y+1/2'
'y, z+1/2, x+1/2'
'-y, z+1/2, -x+1/2'
'y, -z+1/2, -x+1/2'
'-y, -z+1/2, x+1/2'
'y, x+1/2, -z+1/2'
'-y, -x+1/2, -z+1/2'
'y, -x+1/2, z+1/2'
'-y, x+1/2, z+1/2'
'x, z+1/2, -y+1/2'
'-x, z+1/2, y+1/2'
'-x, -z+1/2, -y+1/2'
'x, -z+1/2, y+1/2'
'z, y+1/2, -x+1/2'
'z, -y+1/2, x+1/2'
'-z, y+1/2, x+1/2'
'-z, -y+1/2, -x+1/2'
'x+1/2, y, z+1/2'
'-x+1/2, -y, z+1/2'
'-x+1/2, y, -z+1/2'
'x+1/2, -y, -z+1/2'
'z+1/2, x, y+1/2'
'z+1/2, -x, -y+1/2'
'-z+1/2, -x, y+1/2'
'-z+1/2, x, -y+1/2'
'y+1/2, z, x+1/2'
'-y+1/2, z, -x+1/2'
'y+1/2, -z, -x+1/2'
'-y+1/2, -z, x+1/2'
'y+1/2, x, -z+1/2'
'-y+1/2, -x, -z+1/2'
'y+1/2, -x, z+1/2'
'-y+1/2, x, z+1/2'
'x+1/2, z, -y+1/2'
'-x+1/2, z, y+1/2'
'-x+1/2, -z, -y+1/2'
'x+1/2, -z, y+1/2'
'z+1/2, y, -x+1/2'
'z+1/2, -y, x+1/2'
'-z+1/2, y, x+1/2'
'-z+1/2, -y, -x+1/2'
'x+1/2, y+1/2, z'
'-x+1/2, -y+1/2, z'
'-x+1/2, y+1/2, -z'
'x+1/2, -y+1/2, -z'
'z+1/2, x+1/2, y'
'z+1/2, -x+1/2, -y'
'-z+1/2, -x+1/2, y'
'-z+1/2, x+1/2, -y'
'y+1/2, z+1/2, x'
'-y+1/2, z+1/2, -x'
'y+1/2, -z+1/2, -x'
'-y+1/2, -z+1/2, x'
'y+1/2, x+1/2, -z'
'-y+1/2, -x+1/2, -z'
'y+1/2, -x+1/2, z'
'-y+1/2, x+1/2, z'
'x+1/2, z+1/2, -y'
'-x+1/2, z+1/2, y'
'-x+1/2, -z+1/2, -y'
'x+1/2, -z+1/2, y'
'z+1/2, y+1/2, -x'
'z+1/2, -y+1/2, x'
'-z+1/2, y+1/2, x'
'-z+1/2, -y+1/2, -x'
'-x, -y, -z'
'x, y, -z'
'x, -y, z'
'-x, y, z'
'-z, -x, -y'
'-z, x, y'
'z, x, -y'
'z, -x, y'
'-y, -z, -x'
'y, -z, x'
'-y, z, x'
'y, z, -x'
'-y, -x, z'
'y, x, z'
'-y, x, -z'
'y, -x, -z'
'-x, -z, y'
'x, -z, -y'
'x, z, y'
'-x, z, -y'
'-z, -y, x'
'-z, y, -x'
'z, -y, -x'
'z, y, x'
'-x, -y+1/2, -z+1/2'
'x, y+1/2, -z+1/2'
'x, -y+1/2, z+1/2'
'-x, y+1/2, z+1/2'
'-z, -x+1/2, -y+1/2'
'-z, x+1/2, y+1/2'
'z, x+1/2, -y+1/2'
'z, -x+1/2, y+1/2'
'-y, -z+1/2, -x+1/2'
'y, -z+1/2, x+1/2'
'-y, z+1/2, x+1/2'
'y, z+1/2, -x+1/2'
'-y, -x+1/2, z+1/2'
'y, x+1/2, z+1/2'
'-y, x+1/2, -z+1/2'
'y, -x+1/2, -z+1/2'
'-x, -z+1/2, y+1/2'
'x, -z+1/2, -y+1/2'
'x, z+1/2, y+1/2'
'-x, z+1/2, -y+1/2'
'-z, -y+1/2, x+1/2'
'-z, y+1/2, -x+1/2'
'z, -y+1/2, -x+1/2'
'z, y+1/2, x+1/2'
'-x+1/2, -y, -z+1/2'
'x+1/2, y, -z+1/2'
'x+1/2, -y, z+1/2'
'-x+1/2, y, z+1/2'
'-z+1/2, -x, -y+1/2'
'-z+1/2, x, y+1/2'
'z+1/2, x, -y+1/2'
'z+1/2, -x, y+1/2'
'-y+1/2, -z, -x+1/2'
'y+1/2, -z, x+1/2'
'-y+1/2, z, x+1/2'
'y+1/2, z, -x+1/2'
'-y+1/2, -x, z+1/2'
'y+1/2, x, z+1/2'
'-y+1/2, x, -z+1/2'
'y+1/2, -x, -z+1/2'
'-x+1/2, -z, y+1/2'
'x+1/2, -z, -y+1/2'
'x+1/2, z, y+1/2'
'-x+1/2, z, -y+1/2'
'-z+1/2, -y, x+1/2'
'-z+1/2, y, -x+1/2'
'z+1/2, -y, -x+1/2'
'z+1/2, y, x+1/2'
'-x+1/2, -y+1/2, -z'
'x+1/2, y+1/2, -z'
'x+1/2, -y+1/2, z'
'-x+1/2, y+1/2, z'
'-z+1/2, -x+1/2, -y'
'-z+1/2, x+1/2, y'
'z+1/2, x+1/2, -y'
'z+1/2, -x+1/2, y'
'-y+1/2, -z+1/2, -x'
'y+1/2, -z+1/2, x'
'-y+1/2, z+1/2, x'
'y+1/2, z+1/2, -x'
'-y+1/2, -x+1/2, z'
'y+1/2, x+1/2, z'
'-y+1/2, x+1/2, -z'
'y+1/2, -x+1/2, -z'
'-x+1/2, -z+1/2, y'
'x+1/2, -z+1/2, -y'
'x+1/2, z+1/2, y'
'-x+1/2, z+1/2, -y'
'-z+1/2, -y+1/2, x'
'-z+1/2, y+1/2, -x'
'z+1/2, -y+1/2, -x'
'z+1/2, y+1/2, x'

loop_
_atom_site_aniso_label
_atom_site_aniso_U_11
_atom_site_aniso_U_22
_atom_site_aniso_U_33
_atom_site_aniso_U_23
_atom_site_aniso_U_13
_atom_site_aniso_U_12
Pd1 0.0282(7) 0.0282(7) 0.0282(7) 0.000 0.000 0.000
Cs1 0.0440(6) 0.0440(6) 0.0440(6) 0.000 0.000 0.000
I1 0.0319(6) 0.0448(6) 0.0448(6) 0.000 0.000 0.000

loop_
_atom_site_label
_atom_site_type_symbol
_atom_site_fract_x
_atom_site_fract_y
_atom_site_fract_z
_atom_site_U_iso_or_equiv
_atom_site_thermal_displace_type
_atom_site_occupancy
_atom_site_calc_flag
_atom_site_refinement_flags
_atom_site_disorder_group
Pd1 Pd 0.0000 0.0000 0.0000 0.0282(7) Uani 1 d S .
Cs1 Cs 0.2500 0.2500 0.2500 0.0440(6) Uani 1 d S .
I1 I 0.23799(8) 0.0000 0.0000 0.0405(5) Uani 1 d S .

loop_
_geom_bond_atom_site_label_1
_geom_bond_atom_site_label_2
_geom_bond_distance
_geom_bond_site_symmetry_2
_geom_bond_publ_flag
Pd1 I1 2.6969(9) 105 ?
Pd1 I1 2.6969(9) 101 ?
Pd1 I1 2.6969(9) 97 ?
Pd1 I1 2.6969(9) . ?
Pd1 I1 2.6969(9) 5 ?
Pd1 I1 2.6969(9) 9 ?
Cs1 I1 4.0088(4) 9 ?
Cs1 I1 4.0088(4) . ?
Cs1 I1 4.0088(4) 5 ?
Cs1 I1 4.0088(4) 81 ?
Cs1 I1 4.0088(4) 53 ?
Cs1 I1 4.0088(4) 25 ?
Cs1 I1 4.0088(4) 153 ?
Cs1 I1 4.0088(4) 129 ?
Cs1 I1 4.0088(4) 173 ?
Cs1 I1 4.0088(4) 145 ?
Cs1 I1 4.0088(4) 169 ?
Cs1 I1 4.0088(4) 125 ?
I1 Cs1 4.0088(4) 25_544 ?
I1 Cs1 4.0088(4) 169 ?
I1 Cs1 4.0088(4) 145 ?
